data_7711263
loop_
_publ_author_name
'Xie, Yu-Xin'
'Yuan, Guo-Jun'
'Miao, Ji-Bin'
'Luan, Ye-Ting'
'Li, Li'
'Chen, Hong'
'Ren, Xiaoming'

_publ_section_title
;
 Two-step thermotropic phase transition and dielectric relaxation in 1D
 supramolecular lead iodide perovskite [NH4@18-crown ether]PbI3
;
_journal_name_full 'Dalton Transactions'
_journal_paper_doi 10.1039/D2DT02621J
_journal_year 2022
_chemical_formula_sum 'C12 H28 I3 N O6 Pb'
_chemical_formula_weight 870.24
_space_group_crystal_system monoclinic
_space_group_IT_number 14
_space_group_name_Hall '-P 2yn'
_space_group_name_H-M_alt 'P 1 21/n 1'
_atom_sites_solution_hydrogens mixed
_audit_creation_method SHELXL-2018/3
_audit_update_record
;
2022-03-10 deposited with the CCDC.	2022-09-13 downloaded from the CCDC.
;
_cell_angle_alpha 90
_cell_angle_beta 98.3610(10)
_cell_angle_gamma 90
_cell_formula_units_Z 4
_cell_length_a 15.9602(7)
_cell_length_b 8.6135(3)
_cell_length_c 16.5827(7)
_cell_measurement_reflns_used 15502
_cell_measurement_temperature 100(2)
_cell_measurement_theta_max 24.999
_cell_measurement_theta_min 2.580
_cell_volume 2255.45(16)
_computing_structure_refinement 'SHELXL-2018/3 (Sheldrick, 2018)'
_diffrn_ambient_temperature 100(2)
_diffrn_measured_fraction_theta_full 0.985
_diffrn_measured_fraction_theta_max 0.985
_diffrn_measurement_device_type 'CCD area detector'
_diffrn_radiation_type MoK\a
_diffrn_radiation_wavelength 0.71073
_diffrn_reflns_av_R_equivalents 0.0434
_diffrn_reflns_av_unetI/netI 0.0375
_diffrn_reflns_Laue_measured_fraction_full 0.985
_diffrn_reflns_Laue_measured_fraction_max 0.985
_diffrn_reflns_limit_h_max 17
_diffrn_reflns_limit_h_min -18
_diffrn_reflns_limit_k_max 10
_diffrn_reflns_limit_k_min -9
_diffrn_reflns_limit_l_max 17
_diffrn_reflns_limit_l_min -19
_diffrn_reflns_number 15502
_diffrn_reflns_point_group_measured_fraction_full 0.985
_diffrn_reflns_point_group_measured_fraction_max 0.985
_diffrn_reflns_theta_full 24.999
_diffrn_reflns_theta_max 24.999
_diffrn_reflns_theta_min 2.580
_exptl_absorpt_coefficient_mu 11.609
_exptl_crystal_colour yellow
_exptl_crystal_density_diffrn 2.563
_exptl_crystal_description rod
_exptl_crystal_F_000 1584
_exptl_crystal_size_max 0.210
_exptl_crystal_size_mid 0.200
_exptl_crystal_size_min 0.190
_refine_diff_density_max 1.066
_refine_diff_density_min -2.519
_refine_diff_density_rms 0.215
_refine_ls_extinction_coef 0.00335(10)
_refine_ls_extinction_expression Fc^*^=kFc[1+0.001xFc^2^\l^3^/sin(2\q)]^-1/4^
_refine_ls_extinction_method 'SHELXL-2018/3 (Sheldrick 2018)'
_refine_ls_goodness_of_fit_ref 1.123
_refine_ls_hydrogen_treatment constr
_refine_ls_matrix_type full
_refine_ls_number_parameters 209
_refine_ls_number_reflns 3913
_refine_ls_number_restraints 217
_refine_ls_restrained_S_all 1.096
_refine_ls_R_factor_all 0.0335
_refine_ls_R_factor_gt 0.0305
_refine_ls_shift/su_max 0.001
_refine_ls_shift/su_mean 0.000
_refine_ls_structure_factor_coef Fsqd
_refine_ls_weighting_details 'w=1/[\s^2^(Fo^2^)+(0.0213P)^2^+24.9709P] where P=(Fo^2^+2Fc^2^)/3'
_refine_ls_weighting_scheme calc
_refine_ls_wR_factor_gt 0.0749
_refine_ls_wR_factor_ref 0.0765
_reflns_Friedel_coverage 0.000
_reflns_number_gt 3674
_reflns_number_total 3913
_reflns_threshold_expression 'I > 2\s(I)'
_cod_data_source_file d2dt02621j1.cif
_cod_data_source_block 1_CCDC7
_cod_original_sg_symbol_H-M 'P 21/n'
_cod_database_code 7711263
_shelx_shelxl_version_number 2018/3
_shelx_space_group_comment
;
The symmetry employed for this shelxl refinement is uniquely defined
by the following loop, which should always be used as a source of
symmetry information in preference to the above space-group names.
They are only intended as comments.
;
_shelx_estimated_absorpt_t_min 0.194
_shelx_estimated_absorpt_t_max 0.216

loop_
_space_group_symop_operation_xyz
'x, y, z'
'-x+1/2, y+1/2, -z+1/2'
'-x, -y, -z'
'x-1/2, -y-1/2, z-1/2'

loop_
_atom_site_label
_atom_site_type_symbol
_atom_site_fract_x
_atom_site_fract_y
_atom_site_fract_z
_atom_site_U_iso_or_equiv
_atom_site_adp_type
_atom_site_occupancy
_atom_site_site_symmetry_order
_atom_site_calc_flag
_atom_site_refinement_flags_posn
_atom_site_refinement_flags_adp
_atom_site_refinement_flags_occupancy
_atom_site_disorder_assembly
_atom_site_disorder_group
Pb1 Pb 0.24943(2) 0.38491(3) 0.25108(2) 0.01133(11) Uani 1 1 d . . . . .
I1 I 0.21727(3) 0.59230(6) 0.09972(3) 0.01630(14) Uani 1 1 d . . . . .
I2 I 0.39669(3) 0.64101(5) 0.31522(3) 0.01411(14) Uani 1 1 d . . . . .
I3 I 0.36842(3) 0.17724(6) 0.17062(3) 0.01555(14) Uani 1 1 d . . . . .
O1 O 0.7086(3) 0.3885(6) 0.1748(3) 0.0154(11) Uani 1 1 d . U . . .
O2 O 0.5769(3) 0.6084(6) 0.1604(3) 0.0159(11) Uani 1 1 d . U . . .
O3 O 0.5922(3) 0.8886(6) 0.0766(3) 0.0163(11) Uani 1 1 d . U . . .
O4 O 0.7603(3) 1.0018(6) 0.0727(3) 0.0144(11) Uani 1 1 d . U . . .
O5 O 0.8876(3) 0.7670(6) 0.0774(3) 0.0162(11) Uani 1 1 d . U . . .
O6 O 0.8785(3) 0.4959(6) 0.1674(3) 0.0164(11) Uani 1 1 d . U . . .
C1 C 0.6404(5) 0.3821(9) 0.2224(5) 0.0186(16) Uani 1 1 d . U . . .
H1B H 0.655406 0.442471 0.273255 0.022 Uiso 1 1 calc R U . . .
H1A H 0.630218 0.273118 0.237335 0.022 Uiso 1 1 calc R U . . .
C2 C 0.5623(5) 0.4478(9) 0.1739(5) 0.0198(16) Uani 1 1 d . U . . .
H2A H 0.549522 0.392710 0.121113 0.024 Uiso 1 1 calc R U . . .
H2B H 0.513497 0.435189 0.203922 0.024 Uiso 1 1 calc R U . . .
C3 C 0.5064(5) 0.6833(9) 0.1129(5) 0.0184(15) Uani 1 1 d . U . . .
H3A H 0.453476 0.657123 0.134540 0.022 Uiso 1 1 calc R U . . .
H3B H 0.500820 0.647764 0.055606 0.022 Uiso 1 1 calc R U . . .
C4 C 0.5210(5) 0.8548(9) 0.1172(5) 0.0189(16) Uani 1 1 d . U . . .
H4A H 0.470153 0.910283 0.090316 0.023 Uiso 1 1 calc R U . . .
H4B H 0.532463 0.888775 0.174789 0.023 Uiso 1 1 calc R U . . .
C5 C 0.6152(5) 1.0481(9) 0.0841(5) 0.0177(15) Uani 1 1 d . U . . .
H5B H 0.633718 1.073641 0.142184 0.021 Uiso 1 1 calc R U . . .
H5A H 0.565531 1.113479 0.064039 0.021 Uiso 1 1 calc R U . . .
C6 C 0.6853(5) 1.0814(9) 0.0360(5) 0.0179(15) Uani 1 1 d . U . . .
H6B H 0.669246 1.045826 -0.020916 0.021 Uiso 1 1 calc R U . . .
H6A H 0.696008 1.194558 0.035267 0.021 Uiso 1 1 calc R U . . .
C7 C 0.8218(5) 0.9972(9) 0.0181(4) 0.0165(15) Uani 1 1 d . U . . .
H7A H 0.833202 1.103771 0.000066 0.020 Uiso 1 1 calc R U . . .
H7B H 0.799878 0.935153 -0.030714 0.020 Uiso 1 1 calc R U . . .
C8 C 0.9022(5) 0.9259(9) 0.0605(5) 0.0172(15) Uani 1 1 d . U . . .
H8B H 0.947203 0.934268 0.025501 0.021 Uiso 1 1 calc R U . . .
H8A H 0.921191 0.982047 0.112031 0.021 Uiso 1 1 calc R U . . .
C9 C 0.9625(5) 0.6883(9) 0.1153(5) 0.0185(15) Uani 1 1 d D U . . .
H9B H 0.979768 0.729876 0.170927 0.022 Uiso 1 1 calc R U . . .
H9A H 1.009378 0.705850 0.083359 0.022 Uiso 1 1 calc R U . . .
C10 C 0.9447(5) 0.5196(9) 0.1196(5) 0.0192(16) Uani 1 1 d D U . . .
H10A H 0.927605 0.477936 0.063986 0.023 Uiso 1 1 calc R U . . .
H10B H 0.996388 0.464099 0.144477 0.023 Uiso 1 1 calc R U . . .
C11 C 0.8545(5) 0.3357(9) 0.1666(5) 0.0161(15) Uani 1 1 d . U . . .
H11A H 0.903586 0.271404 0.189659 0.019 Uiso 1 1 calc R U . . .
H11B H 0.835575 0.301373 0.109939 0.019 Uiso 1 1 calc R U . . .
C12 C 0.7838(5) 0.3157(9) 0.2165(5) 0.0174(15) Uani 1 1 d . U . . .
H12A H 0.773187 0.203884 0.224327 0.021 Uiso 1 1 calc R U . . .
H12B H 0.799662 0.363799 0.270821 0.021 Uiso 1 1 calc R U . . .
N1 N 0.7213(4) 0.6520(7) 0.0664(4) 0.0153(13) Uani 1 1 d . . . . .
H1C H 0.730467 0.633236 0.018801 0.018 Uiso 1 1 d R U . . .
H1D H 0.766067 0.636735 0.097121 0.018 Uiso 1 1 d R U . . .
H1E H 0.681687 0.595407 0.078631 0.018 Uiso 1 1 d R U . . .
H1F H 0.707126 0.746604 0.069541 0.018 Uiso 1 1 d R U . . .

loop_
_atom_site_aniso_label
_atom_site_aniso_U_11
_atom_site_aniso_U_22
_atom_site_aniso_U_33
_atom_site_aniso_U_23
_atom_site_aniso_U_13
_atom_site_aniso_U_12
Pb1 0.01423(17) 0.01225(17) 0.00766(16) 0.00029(10) 0.00209(11) 0.00067(10)
I1 0.0264(3) 0.0155(3) 0.0067(2) 0.00089(18) 0.00142(19) 0.0020(2)
I2 0.0120(2) 0.0168(3) 0.0131(2) -0.00054(19) 0.00037(19) 0.00047(18)
I3 0.0140(2) 0.0170(3) 0.0166(3) -0.0054(2) 0.00531(19) -0.00182(19)
O1 0.019(3) 0.017(3) 0.011(2) 0.0013(19) 0.004(2) 0.000(2)
O2 0.013(2) 0.017(2) 0.019(3) -0.004(2) 0.005(2) -0.001(2)
O3 0.017(2) 0.017(3) 0.015(2) 0.000(2) 0.003(2) 0.001(2)
O4 0.017(2) 0.018(2) 0.008(2) 0.003(2) 0.0003(19) 0.003(2)
O5 0.012(2) 0.017(3) 0.019(2) 0.002(2) 0.000(2) 0.001(2)
O6 0.018(2) 0.016(2) 0.015(2) -0.002(2) 0.001(2) 0.001(2)
C1 0.023(3) 0.016(3) 0.018(3) 0.001(3) 0.009(3) -0.003(3)
C2 0.020(3) 0.018(3) 0.022(3) -0.006(3) 0.006(3) -0.005(3)
C3 0.016(3) 0.029(4) 0.011(3) -0.002(3) 0.003(3) 0.000(3)
C4 0.016(3) 0.029(4) 0.012(3) 0.000(3) 0.003(3) 0.004(3)
C5 0.023(3) 0.015(3) 0.013(3) -0.001(3) -0.003(3) 0.003(3)
C6 0.025(3) 0.017(3) 0.011(3) 0.000(3) 0.000(3) 0.002(3)
C7 0.020(3) 0.021(3) 0.010(3) 0.000(3) 0.005(3) -0.001(3)
C8 0.017(3) 0.021(3) 0.014(3) 0.002(3) 0.001(3) -0.003(3)
C9 0.013(3) 0.023(3) 0.018(3) -0.001(3) -0.001(3) 0.004(3)
C10 0.018(3) 0.023(4) 0.016(3) 0.000(3) 0.003(3) 0.007(3)
C11 0.019(3) 0.012(3) 0.017(3) 0.001(3) 0.002(3) 0.002(3)
C12 0.021(3) 0.016(3) 0.014(3) 0.001(3) 0.002(3) 0.001(3)
N1 0.015(3) 0.013(3) 0.018(3) -0.001(3) 0.001(3) -0.001(3)

loop_
_atom_type_symbol
_atom_type_description
_atom_type_scat_dispersion_real
_atom_type_scat_dispersion_imag
_atom_type_scat_source
C C 0.0033 0.0016 'International Tables Vol C Tables 4.2.6.8 and 6.1.1.4'
H H 0.0000 0.0000 'International Tables Vol C Tables 4.2.6.8 and 6.1.1.4'
N N 0.0061 0.0033 'International Tables Vol C Tables 4.2.6.8 and 6.1.1.4'
O O 0.0106 0.0060 'International Tables Vol C Tables 4.2.6.8 and 6.1.1.4'
I I -0.4742 1.8119 'International Tables Vol C Tables 4.2.6.8 and 6.1.1.4'
Pb Pb -3.3944 10.1111 'International Tables Vol C Tables 4.2.6.8 and 6.1.1.4'

loop_
_geom_angle_atom_site_label_1
_geom_angle_atom_site_label_2
_geom_angle_atom_site_label_3
_geom_angle
_geom_angle_site_symmetry_1
_geom_angle_site_symmetry_3
_geom_angle_publ_flag
I3 Pb1 I1 91.394(15) . . ?
I3 Pb1 I2 86.219(14) . 2_545 ?
I1 Pb1 I2 94.253(14) . 2_545 ?
I3 Pb1 I2 94.225(14) . . ?
I1 Pb1 I2 84.286(14) . . ?
I2 Pb1 I2 178.480(14) 2_545 . ?
Pb1 I2 Pb1 83.033(11) 2 . ?
C1 O1 C12 111.4(5) . . ?
C2 O2 C3 113.0(6) . . ?
C5 O3 C4 111.6(6) . . ?
C7 O4 C6 110.5(5) . . ?
C8 O5 C9 113.0(5) . . ?
C10 O6 C11 110.7(5) . . ?
O1 C1 C2 109.2(6) . . ?
O1 C1 H1B 109.8 . . ?
C2 C1 H1B 109.8 . . ?
O1 C1 H1A 109.8 . . ?
C2 C1 H1A 109.8 . . ?
H1B C1 H1A 108.3 . . ?
O2 C2 C1 108.0(6) . . ?
O2 C2 H2A 110.1 . . ?
C1 C2 H2A 110.1 . . ?
O2 C2 H2B 110.1 . . ?
C1 C2 H2B 110.1 . . ?
H2A C2 H2B 108.4 . . ?
O2 C3 C4 108.3(6) . . ?
O2 C3 H3A 110.0 . . ?
C4 C3 H3A 110.0 . . ?
O2 C3 H3B 110.0 . . ?
C4 C3 H3B 110.0 . . ?
H3A C3 H3B 108.4 . . ?
O3 C4 C3 107.9(6) . . ?
O3 C4 H4A 110.1 . . ?
C3 C4 H4A 110.1 . . ?
O3 C4 H4B 110.1 . . ?
C3 C4 H4B 110.1 . . ?
H4A C4 H4B 108.4 . . ?
O3 C5 C6 110.0(6) . . ?
O3 C5 H5B 109.7 . . ?
C6 C5 H5B 109.7 . . ?
O3 C5 H5A 109.7 . . ?
C6 C5 H5A 109.7 . . ?
H5B C5 H5A 108.2 . . ?
O4 C6 C5 108.9(6) . . ?
O4 C6 H6B 109.9 . . ?
C5 C6 H6B 109.9 . . ?
O4 C6 H6A 109.9 . . ?
C5 C6 H6A 109.9 . . ?
H6B C6 H6A 108.3 . . ?
O4 C7 C8 109.4(6) . . ?
O4 C7 H7A 109.8 . . ?
C8 C7 H7A 109.8 . . ?
O4 C7 H7B 109.8 . . ?
C8 C7 H7B 109.8 . . ?
H7A C7 H7B 108.2 . . ?
O5 C8 C7 109.4(6) . . ?
O5 C8 H8B 109.8 . . ?
C7 C8 H8B 109.8 . . ?
O5 C8 H8A 109.8 . . ?
C7 C8 H8A 109.8 . . ?
H8B C8 H8A 108.2 . . ?
O5 C9 C10 109.3(6) . . ?
O5 C9 H9B 109.8 . . ?
C10 C9 H9B 109.8 . . ?
O5 C9 H9A 109.8 . . ?
C10 C9 H9A 109.8 . . ?
H9B C9 H9A 108.3 . . ?
O6 C10 C9 109.2(6) . . ?
O6 C10 H10A 109.8 . . ?
C9 C10 H10A 109.8 . . ?
O6 C10 H10B 109.8 . . ?
C9 C10 H10B 109.8 . . ?
H10A C10 H10B 108.3 . . ?
O6 C11 C12 109.1(6) . . ?
O6 C11 H11A 109.9 . . ?
C12 C11 H11A 109.9 . . ?
O6 C11 H11B 109.9 . . ?
C12 C11 H11B 109.9 . . ?
H11A C11 H11B 108.3 . . ?
O1 C12 C11 109.0(6) . . ?
O1 C12 H12A 109.9 . . ?
C11 C12 H12A 109.9 . . ?
O1 C12 H12B 109.9 . . ?
C11 C12 H12B 109.9 . . ?
H12A C12 H12B 108.3 . . ?
H1C N1 H1D 107.2 . . ?
H1C N1 H1E 110.6 . . ?
H1D N1 H1E 111.8 . . ?
H1C N1 H1F 109.0 . . ?
H1D N1 H1F 109.3 . . ?
H1E N1 H1F 108.9 . . ?

loop_
_geom_bond_atom_site_label_1
_geom_bond_atom_site_label_2
_geom_bond_distance
_geom_bond_site_symmetry_2
_geom_bond_publ_flag
Pb1 I3 3.0534(5) . ?
Pb1 I1 3.0627(5) . ?
Pb1 I2 3.2118(5) 2_545 ?
Pb1 I2 3.2855(5) . ?
O1 C1 1.436(9) . ?
O1 C12 1.439(9) . ?
O2 C2 1.426(9) . ?
O2 C3 1.430(9) . ?
O3 C5 1.423(9) . ?
O3 C4 1.433(10) . ?
O4 C7 1.431(9) . ?
O4 C6 1.436(9) . ?
O5 C8 1.423(9) . ?
O5 C9 1.437(9) . ?
O6 C10 1.425(9) . ?
O6 C11 1.432(9) . ?
C1 C2 1.493(11) . ?
C1 H1B 0.9900 . ?
C1 H1A 0.9900 . ?
C2 H2A 0.9900 . ?
C2 H2B 0.9900 . ?
C3 C4 1.495(11) . ?
C3 H3A 0.9900 . ?
C3 H3B 0.9900 . ?
C4 H4A 0.9900 . ?
C4 H4B 0.9900 . ?
C5 C6 1.493(11) . ?
C5 H5B 0.9900 . ?
C5 H5A 0.9900 . ?
C6 H6B 0.9900 . ?
C6 H6A 0.9900 . ?
C7 C8 1.502(10) . ?
C7 H7A 0.9900 . ?
C7 H7B 0.9900 . ?
C8 H8B 0.9900 . ?
C8 H8A 0.9900 . ?
C9 C10 1.484(10) . ?
C9 H9B 0.9900 . ?
C9 H9A 0.9900 . ?
C10 H10A 0.9900 . ?
C10 H10B 0.9900 . ?
C11 C12 1.502(11) . ?
C11 H11A 0.9900 . ?
C11 H11B 0.9900 . ?
C12 H12A 0.9900 . ?
C12 H12B 0.9900 . ?
N1 H1C 0.8399 . ?
N1 H1D 0.8253 . ?
N1 H1E 0.8459 . ?
N1 H1F 0.8489 . ?

loop_
_geom_hbond_atom_site_label_D
_geom_hbond_atom_site_label_H
_geom_hbond_atom_site_label_A
_geom_hbond_distance_DH
_geom_hbond_distance_HA
_geom_hbond_distance_DA
_geom_hbond_angle_DHA
_geom_hbond_site_symmetry_A
_geom_hbond_publ_flag
N1 H1F O4 0.85 2.35 3.075(8) 143.0 . yes
N1 H1F O3 0.85 2.22 2.920(8) 139.5 . yes
N1 H1E O2 0.85 2.30 2.987(8) 138.1 . yes
N1 H1E O1 0.85 2.39 2.920(8) 121.4 . yes
N1 H1D O6 0.83 2.33 3.111(8) 157.7 . yes
N1 H1D O5 0.83 2.30 2.814(8) 120.4 . yes
N1 H1C I1 0.84 2.97 3.711(6) 148.6 3_665 yes
C10 H10B I2 0.99 3.28 4.173(7) 150.6 2_645 yes
C8 H8A I2 0.99 3.28 4.007(7) 131.7 2_655 yes
C7 H7B I2 0.99 3.24 3.915(7) 126.9 4_675 yes
C7 H7A I1 0.99 3.14 4.043(8) 152.6 3_675 yes
C6 H6B I3 0.99 3.13 4.072(8) 160.1 3_665 yes
C4 H4A I3 0.99 3.21 3.880(8) 126.1 1_565 yes
C3 H3A I2 0.99 3.26 4.020(8) 135.1 . yes
C2 H2B I3 0.99 3.20 3.868(8) 126.3 . yes
